data_2009624
loop_
_publ_author_name
'Du, S.'
'Wu, X.'

_publ_section_title
;\m-(<i>O</i>,<i>O</i>'-Diethyl
 dithiophosphato-2\k<i>S</i>:3\k<i>S</i>')-oxo-1\k<i>O</i>-tri-\m~3~-sulfido-1:2:3\k^3^<i>S</i>;1:2:4\k^3^<i>S</i>;1:3:4\k^3^<i>S</i>-tris(triphenylphosphine)-2\k<i>P</i>;3\k<i>P</i>;4\k<i>P</i>-tricoppertungsten
;
_journal_issue 4
_journal_name_full 'Acta Crystallographica Section C'
_journal_page_first 500
_journal_page_last 502
_journal_paper_doi 10.1107/S0108270193009023
_journal_volume 50
_journal_year 1994
_chemical_formula_sum 'C58 H55 Cu3 O3 P4 S5 W'
_chemical_formula_weight 1458.75
_space_group_IT_number 2
_space_group_name_Hall '-P 1'
_space_group_name_H-M_alt 'P -1'
_symmetry_cell_setting triclinic
_symmetry_space_group_name_Hall '-P 1'
_symmetry_space_group_name_H-M 'P -1'
_atom_type_scat_source 'Cromer & Waber (1974)'
_cell_angle_alpha 99.27(3)
_cell_angle_beta 107.08(3)
_cell_angle_gamma 88.12(3)
_cell_formula_units_Z 2
_cell_length_a 13.808(6)
_cell_length_b 19.764(6)
_cell_length_c 11.696(4)
_cell_measurement_reflns_used 20
_cell_measurement_temperature 296
_cell_measurement_theta_max 27.5
_cell_measurement_theta_min 6
_cell_volume 3011(2)
_diffrn_measurement_device 'Rigaku AFC-5R'
_diffrn_measurement_method \w-2\q
_diffrn_radiation_type MoK\a
_diffrn_radiation_wavelength 0.71069
_diffrn_reflns_av_R_equivalents 0.02703
_diffrn_reflns_limit_h_max 16
_diffrn_reflns_limit_h_min 0
_diffrn_reflns_limit_k_max 24
_diffrn_reflns_limit_k_min -24
_diffrn_reflns_limit_l_max 14
_diffrn_reflns_limit_l_min -14
_diffrn_reflns_number 11084
_diffrn_reflns_theta_max 25
_diffrn_standards_decay_% 0
_diffrn_standards_interval_count 250
_diffrn_standards_number 3
_exptl_absorpt_coefficient_mu 3.306
_exptl_absorpt_correction_T_max 1.0417
_exptl_absorpt_correction_T_min 0.9559
_exptl_absorpt_correction_type empirical
_exptl_crystal_colour orange
_exptl_crystal_density_diffrn 1.61
_exptl_crystal_description cubic
_exptl_crystal_size_min 'not measured'
_refine_diff_density_max 1.08
_refine_diff_density_min -0.81
_refine_ls_extinction_method none
_refine_ls_goodness_of_fit_obs 1.58
_refine_ls_number_parameters 377
_refine_ls_number_reflns 8310
_refine_ls_R_factor_obs 0.045
_refine_ls_shift/esd_max 0.37
_refine_ls_structure_factor_coef F
_refine_ls_weighting_details 'w = 1/\s^2^(F~o~)'
_refine_ls_weighting_scheme calc
_refine_ls_wR_factor_obs 0.063
_reflns_number_observed 8310
_reflns_number_total 10598
_reflns_observed_criterion I>3\s(I)
_cod_data_source_file hu1053.cif
_cod_data_source_block hu1053_structure_1_of_1
_cod_depositor_comments
;
The following automatic conversions were performed:

'_refine_ls_weighting_scheme' value '1/\s^2^(F~o~)' was changed to
'calc'. New tag '_refine_ls_weighting_details' was created. The value
of the new tag was set to 'w = 1/\s^2^(F~o~)'.

Automatic conversion script
Id: cif_fix_values 3143 2015-03-26 13:38:13Z robertas 
;
_cod_original_formula_sum 'C58 H55 Cu3 O3 P4 S5 W1'
_cod_database_code 2009624

loop_
_space_group_symop_id
_space_group_symop_operation_xyz
1 x,y,z
2 -x,-y,-z

loop_
_atom_site_label
_atom_site_fract_x
_atom_site_fract_y
_atom_site_fract_z
W -.19315(2) .18398(2) .20611(3)
Cu(1) -.29787(7) .21002(5) -.02422(8)
Cu(2) -.23510(8) .32250(5) .21520(10)
Cu(3) -.02204(7) .22964(5) .16106(9)
S(1) -.34950(10) .22770(10) .1547(2)
S(2) -.14710(10) .15130(10) .0360(2)
S(3) -.08930(10) .27040(10) .3201(2)
S(4) -.2534(2) .33150(10) -.0129(2)
S(5) .0048(2) .32760(10) .0853(3)
P(1) -.4272(2) .16490(10) -.1825(2)
P(2) -.2791(2) .42110(10) .3068(2)
P(3) .13100(10) .17560(10) .2053(2)
P(4) -.1203(2) .33300(10) -.0482(2)
O(1) -.1910(5) .1163(3) .2819(6)
O(2) -.1274(5) .2752(4) -.1610(6)
O(3) -.1113(7) .3979(5) -.1080(10)
C(1) -.039(2) .2390(10) -.187(2)
C(2) -.031(2) .2350(10) -.292(3)
C(3) -.131(2) .4580(10) -.072(2)
C(4) -.1500(10) .5082(9) -.1550(10)
C(111) -.4658(6) .0815(4) -.1632(7)
C(112) -.5666(6) .0593(4) -.1919(7)
C(113) -.5884(7) -.0067(5) -.1768(8)
C(114) -.5017(7) -.0503(5) -.1375(8)
C(115) -.4113(7) -.0292(5) -.1078(8)
C(116) -.3886(6) .0357(4) -.1209(7)
C(121) -.5423(7) .2164(5) -.2061(8)
C(122) -.5770(8) .2395(5) -.1080(10)
C(123) -.6640(10) .2797(7) -.1200(10)
C(124) -.7120(10) .2961(7) -.2310(10)
C(125) -.6820(10) .2758(9) -.3260(10)
C(126) -.5920(10) .2357(7) -.3170(10)
C(131) -.4068(6) .1472(4) -.3311(7)
C(132) -.4717(7) .1051(5) -.4292(8)
C(133) -.4517(7) .0933(5) -.5411(9)
C(134) -.3717(7) .1227(5) -.5554(9)
C(135) -.3032(9) .1621(6) -.4590(10)
C(136) -.3217(7) .1742(5) -.3473(9)
C(211) -.3089(6) .4107(4) .4449(7)
C(212) -.3667(6) .4581(5) .4973(8)
C(213) -.3919(7) .4470(5) .5994(8)
C(214) -.3589(9) .3899(6) .6500(10)
C(215) -.3010(10) .3439(8) .6000(10)
C(216) -.2759(8) .3537(6) .4980(10)
C(221) -.3938(6) .4607(4) .2230(7)
C(222) -.3998(7) .5311(5) .2182(8)
C(223) -.4919(8) .5576(5) .1537(9)
C(224) -.5719(7) .5176(5) .0996(9)
C(225) -.5679(8) .4483(6) .1030(10)
C(226) -.4774(7) .4187(5) .1643(8)
C(231) -.1838(6) .4895(5) .3527(8)
C(232) -.1400(10) .5030(6) .2660(10)
C(233) -.0670(10) .5572(7) .2940(10)
C(234) -.0390(10) .5929(7) .4090(10)
C(235) -.0780(10) .5792(7) .4930(10)
C(236) -.1512(8) .5269(6) .4670(10)
C(311) .2438(6) .2315(5) .2692(7)
C(312) .3403(9) .2087(6) .2760(10)
C(313) .4250(10) .2521(7) .3270(10)
C(314) .4120(10) .3179(8) .3680(10)
C(315) .3150(10) .3420(9) .3600(10)
C(316) .2310(10) .2972(7) .3110(10)
C(321) .1488(6) .1287(4) .0649(7)
C(322) .1099(7) .0628(5) .0205(9)
C(323) .1109(8) .0303(6) -.0940(10)
C(324) .1509(8) .0625(5) -.1640(10)
C(325) .1911(8) .1281(5) -.1207(9)
C(326) .1892(7) .1609(5) -.0059(8)
C(331) .1500(6) .1122(4) .3072(7)
C(332) .0913(9) .1159(6) .3840(10)
C(333) .1010(10) .0683(8) .4660(10)
C(334) .1730(10) .0201(8) .4690(10)
C(335) .2330(10) .0157(7) .3940(10)
C(336) .2200(10) .0619(6) .3110(10)
H1 .0197 .2611 -.1317
H2 -.0429 .1931 -.1721
H3 .0274 .2088 -.2965
H4 -.0892 .2136 -.3489
H5 -.0227 .2799 -.3070
H6 -.1890 .4563 -.0452
H7 -.0745 .4750 -.0051
H8 -.1626 .5515 -.1127
H9 -.0933 .5116 -.1828
H10 -.2082 .4939 -.2209
H11 -.6203 .0891 -.2215
H12 -.6568 -.0214 -.1939
H13 -.5259 -.0957 -.1307
H14 -.3583 -.0596 -.0782
H15 -.3197 .0498 -.1011
H16 -.5415 .2280 -.0313
H17 -.6883 .2952 -.0526
H18 -.7709 .3237 -.2399
H19 -.7195 .2876 -.4022
H20 -.5675 .2227 -.3853
H21 -.5295 .0843 -.4198
H22 -.4958 .0643 -.6075
H23 -.3614 .1164 -.6334
H24 -.2442 .1807 -.4697
H25 -.2751 .2015 -.2808
H26 -.3891 .4984 .4629
H27 -.4322 .4792 .6338
H28 -.3759 .3823 .7204
H29 -.2781 .3043 .6365
H30 -.2358 .3209 .4639
H31 -.3425 .5605 .2578
H32 -.4965 .6053 .1493
H33 -.6335 .5369 .0578
H34 -.6265 .4203 .0629
H35 -.4740 .3706 .1655
H36 -.1584 .4760 .1872
H37 -.0393 .5684 .2344
H38 -.0112 .6268 .4292
H39 -.0569 .6051 .5719
H40 -.1782 .5174 .5292
H41 .3496 .1622 .2450
H42 .4907 .2351 .3325
H43 .4688 .3481 .4018
H44 .3061 .3892 .3875
H45 .1648 .3138 .3083
H46 .0821 .0394 .0688
H47 .0832 -.0148 -.1233
H48 .1515 .0401 -.2419
H49 .2198 .1509 -.1690
H50 .2165 .2060 .0231
H51 .0427 .1513 .3826
H52 .0580 .0703 .5174
H53 .1819 -.0116 .5245
H54 .2830 -.0185 .3983
H55 .2609 .0578 .2573

loop_
_geom_angle_atom_site_label_1
_geom_angle_atom_site_label_2
_geom_angle_atom_site_label_3
_geom_angle
_geom_angle_publ_flag
Cu(2) W Cu(1) 70.38(5) yes
Cu(2) W Cu(3) 80.31(4) yes
Cu(3) W Cu(1) 85.95(5) yes
S(1) W S(2) 108.48(8) yes
S(1) W S(3) 106.38(8) yes
S(3) W S(2) 107.97(8) yes
O(1) W S(1) 110.4(2) yes
O(1) W S(2) 111.1(2) yes
O(1) W S(3) 112.3(2) yes
S(1) Cu(1) S(4) 95.28(9) yes
S(2) Cu(1) S(1) 101.94(8) yes
S(2) Cu(1) S(4) 107.51(8) yes
S(3) Cu(2) S(1) 99.89(9) yes
S(3) Cu(3) S(2) 102.32(8) yes
S(3) Cu(3) S(5) 104.80(10) yes
S(5) Cu(3) S(2) 117.50(10) yes
P(1) Cu(1) S(1) 109.70(9) yes
P(1) Cu(1) S(2) 121.42(9) yes
P(1) Cu(1) S(4) 116.80(10) yes
P(2) Cu(2) S(1) 119.50(10) yes
P(2) Cu(2) S(3) 117.42(9) yes
P(3) Cu(3) S(3) 118.21(9) yes
P(3) Cu(3) S(5) 105.60(10) yes
P(3) Cu(3) S(2) 109.03(9) yes
Cu(1) S(2) Cu(3) 108.32(9) yes
Cu(2) S(1) Cu(1) 84.79(8) yes
C(321) P(3) Cu(3) 109.0(3) yes
C(331) P(3) Cu(3) 117.6(3) yes
Cu(2) S(3) Cu(3) 100.00(10) yes
W S(1) Cu(2) 73.7(7) yes
W S(1) Cu(1) 73.89(7) yes
W S(2) Cu(1) 74.63(7) yes
W S(2) Cu(3) 74.25(7) yes
W S(3) Cu(2) 74.42(7) yes
W S(3) Cu(3) 74.40(7) yes
P(4) S(4) Cu(1) 107.10(10) yes
P(4) S(5) Cu(3) 103.40(10) yes
O(2) P(4) S(5) 112.5(3) yes
O(2) P(4) S(4) 106.4(3) yes
O(3) P(4) O(2) 99.1(5) yes
O(3) P(4) S(5) 108.3(4) yes
O(3) P(4) S(4) 110.6(3) yes
S(5) P(4) S(4) 118.3(2) yes
C(1) O(2) P(4) 124.0(10) yes
C(3) O(3) P(4) 127.0(10) yes
C(2) C(1) O(2) 118(2) yes
O(3) C(3) C(4) 120(2) yes
C(111) P(1) Cu(1) 111.3(3) yes
C(131) P(1) Cu(1) 118.1(3) yes
C(121) P(1) Cu(1) 114.1(3) yes
C(231) P(2) Cu(2) 115.5(3) yes
C(211) P(2) Cu(2) 111.7(3) yes
C(221) P(2) Cu(2) 116.6(3) yes
C(311) P(3) Cu(3) 116.2(3) yes

loop_
_geom_bond_atom_site_label_1
_geom_bond_atom_site_label_2
_geom_bond_distance
_geom_bond_publ_flag
W S(1) 2.247(2) yes
W S(2) 2.255(2) yes
W S(3) 2.249(2) yes
W O(1) 1.715(6) yes
W Cu(1) 2.779(2) yes
W Cu(2) 2.7710(10) yes
W Cu(3) 2.775(2) yes
Cu(1) S(1) 2.373(2) yes
Cu(1) S(2) 2.329(2) yes
Cu(1) S(4) 2.472(3) yes
Cu(1) P(1) 2.246(2) yes
Cu(2) S(1) 2.371(3) yes
Cu(2) S(3) 2.332(3) yes
Cu(2) P(2) 2.225(2) yes
Cu(3) S(2) 2.341(3) yes
Cu(3) S(3) 2.336(2) yes
Cu(3) S(5) 2.337(3) yes
Cu(3) P(3) 2.293(2) yes
S(4) P(4) 2.001(3) yes
S(5) P(4) 1.973(4) yes
P(4) O(2) 1.582(8) yes
P(4) O(3) 1.580(7) yes
O(2) C(1) 1.48(2) yes
O(3) C(3) 1.24(2) yes
C(1) C(2) 1.26(3) yes
C(3) C(4) 1.46(2) yes
P(1) C(111) 1.817(8) yes
P(1) C(121) 1.834(9) yes
P(1) C(131) 1.819(8) yes
P(2) C(211) 1.823(8) yes
P(2) C(221) 1.826(8) yes
P(2) C(231) 1.820(9) yes
P(3) C(311) 1.835(9) yes
P(3) C(321) 1.830(8) yes
P(3) C(331) 1.827(9) yes
